data_7701167
loop_
_publ_author_name
'Rui, Kai'
'Wang, Zhong-Ye'
'Yuan, Qin-Zhen'
'Cao, Deng-Ke'

_publ_section_title
;
 Solvent-driven luminescence modulation/switching in an iridium(iii)
 complex containing an aldehyde group.
;
_journal_issue 40
_journal_name_full 'Dalton transactions (Cambridge, England : 2003)'
_journal_page_first 15114
_journal_page_last 15120
_journal_paper_doi 10.1039/c9dt03239h
_journal_volume 48
_journal_year 2019
_chemical_formula_moiety 'C35 H20 F4 Ir N4 O, F6 P, C H Cl3'
_chemical_formula_sum 'C36 H21 Cl3 F10 Ir N4 O P'
_chemical_formula_weight 1045.09
_space_group_crystal_system orthorhombic
_space_group_IT_number 33
_space_group_name_Hall 'P 2c -2n'
_space_group_name_H-M_alt 'P n a 21'
_symmetry_space_group_name_Hall 'P 2c -2n'
_symmetry_space_group_name_H-M 'P n a 21'
_atom_sites_solution_hydrogens geom
_audit_creation_method SHELXL-2018/3
_audit_update_record
;
2019-07-24 deposited with the CCDC.    2019-09-17 downloaded from the CCDC.
;
_cell_angle_alpha 90
_cell_angle_beta 90
_cell_angle_gamma 90
_cell_formula_units_Z 4
_cell_length_a 30.6940(17)
_cell_length_b 13.0810(7)
_cell_length_c 8.9136(5)
_cell_measurement_reflns_used 9954
_cell_measurement_temperature 296(2)
_cell_measurement_theta_max 27.60
_cell_measurement_theta_min 2.53
_cell_volume 3578.9(3)
_computing_cell_refinement SMART
_computing_data_collection 'SMART (Bruker, 2000)'
_computing_data_reduction 'SAINT (Bruker, 2000)'
_computing_molecular_graphics SHELXTL
_computing_publication_material SHELXTL
_computing_structure_refinement 'SHELXL-2018/3 (Sheldrick, 2018)'
_computing_structure_solution 'SHELXTL (Bruker, 2000)'
_diffrn_ambient_temperature 296(2)
_diffrn_measured_fraction_theta_full 0.989
_diffrn_measured_fraction_theta_max 0.984
_diffrn_measurement_device_type 'Bruke Smart Aepex CCD area detector'
_diffrn_radiation_type MoK\a
_diffrn_radiation_wavelength 0.71073
_diffrn_reflns_av_R_equivalents 0.0446
_diffrn_reflns_av_unetI/netI 0.0409
_diffrn_reflns_Laue_measured_fraction_full 0.989
_diffrn_reflns_Laue_measured_fraction_max 0.984
_diffrn_reflns_limit_h_max 40
_diffrn_reflns_limit_h_min -39
_diffrn_reflns_limit_k_max 17
_diffrn_reflns_limit_k_min -17
_diffrn_reflns_limit_l_max 6
_diffrn_reflns_limit_l_min -11
_diffrn_reflns_number 31966
_diffrn_reflns_point_group_measured_fraction_full 0.804
_diffrn_reflns_point_group_measured_fraction_max 0.783
_diffrn_reflns_theta_full 25.242
_diffrn_reflns_theta_max 27.772
_diffrn_reflns_theta_min 1.692
_exptl_absorpt_coefficient_mu 4.090
_exptl_absorpt_correction_T_max 0.638
_exptl_absorpt_correction_T_min 0.484
_exptl_absorpt_correction_type multi-scan
_exptl_absorpt_process_details 'SADABS, Bruker(2000)'
_exptl_crystal_colour yellow
_exptl_crystal_density_diffrn 1.940
_exptl_crystal_density_method 'not measured'
_exptl_crystal_description needlelike
_exptl_crystal_F_000 2024
_exptl_crystal_size_max 0.31
_exptl_crystal_size_mid 0.15
_exptl_crystal_size_min 0.11
_refine_diff_density_max 1.196
_refine_diff_density_min -1.170
_refine_diff_density_rms 0.105
_refine_ls_abs_structure_details
;
 Flack x determined using 1768 quotients [(I+)-(I-)]/[(I+)+(I-)]
 (Parsons, Flack and Wagner, Acta Cryst. B69 (2013) 249-259).
;
_refine_ls_abs_structure_Flack 0.011(6)
_refine_ls_extinction_method none
_refine_ls_goodness_of_fit_ref 1.014
_refine_ls_hydrogen_treatment constr
_refine_ls_matrix_type full
_refine_ls_number_parameters 505
_refine_ls_number_reflns 6622
_refine_ls_number_restraints 1
_refine_ls_restrained_S_all 1.014
_refine_ls_R_factor_all 0.0347
_refine_ls_R_factor_gt 0.0300
_refine_ls_shift/su_max 0.004
_refine_ls_shift/su_mean 0.000
_refine_ls_structure_factor_coef Fsqd
_refine_ls_weighting_details 'w=1/[\s^2^(Fo^2^)+(0.0580P)^2^] where P=(Fo^2^+2Fc^2^)/3'
_refine_ls_weighting_scheme calc
_refine_ls_wR_factor_gt 0.0814
_refine_ls_wR_factor_ref 0.0873
_reflns_Friedel_coverage 0.497
_reflns_Friedel_fraction_full 0.590
_reflns_Friedel_fraction_max 0.556
_reflns_number_gt 5922
_reflns_number_total 6622
_reflns_threshold_expression 'I > 2\s(I)'
_cod_data_source_file c9dt03239h2.cif
_cod_data_source_block 2
_cod_depositor_comments 'Adding full bibliography for 7701167.cif.'
_cod_database_code 7701167
_shelx_shelxl_version_number 2018/3
_shelx_space_group_comment
;
The symmetry employed for this shelxl refinement is uniquely defined
by the following loop, which should always be used as a source of
symmetry information in preference to the above space-group names.
They are only intended as comments.
;

loop_
_space_group_symop_operation_xyz
'x, y, z'
'-x, -y, z+1/2'
'x+1/2, -y+1/2, z'
'-x+1/2, y+1/2, z+1/2'

loop_
_atom_site_label
_atom_site_type_symbol
_atom_site_fract_x
_atom_site_fract_y
_atom_site_fract_z
_atom_site_U_iso_or_equiv
_atom_site_adp_type
_atom_site_occupancy
_atom_site_site_symmetry_order
_atom_site_calc_flag
_atom_site_refinement_flags_posn
_atom_site_refinement_flags_adp
Ir1 Ir 0.83269(2) 0.34760(2) -0.01449(7) 0.01960(8) Uani 1 1 d . .
P1 P 0.92253(5) 0.10699(15) 0.4947(4) 0.0327(4) Uani 1 1 d . .
Cl1 Cl 0.04449(11) 0.2297(3) 0.7818(4) 0.0698(9) Uani 1 1 d . .
Cl2 Cl -0.00132(13) 0.4206(2) 0.8095(4) 0.0729(8) Uani 1 1 d . .
Cl3 Cl 0.02989(9) 0.3580(3) 0.5224(3) 0.0745(10) Uani 1 1 d . .
O1 O 1.0484(2) 0.2188(5) 0.2133(11) 0.051(2) Uani 1 1 d . .
F1 F 0.8115(2) 0.6380(4) 0.4102(8) 0.0622(18) Uani 1 1 d . .
F2 F 0.87188(16) 0.7389(3) -0.0466(8) 0.0567(19) Uani 1 1 d . .
F3 F 0.70412(19) 0.5142(5) -0.3524(8) 0.0590(17) Uani 1 1 d . .
F4 F 0.66210(15) 0.3263(5) 0.0676(8) 0.0500(16) Uani 1 1 d . .
F5 F 0.92994(19) 0.2268(4) 0.4560(8) 0.0587(18) Uani 1 1 d . .
F6 F 0.87789(18) 0.1357(4) 0.5757(7) 0.0473(14) Uani 1 1 d . .
F7 F 0.91509(18) -0.0086(4) 0.5342(8) 0.0603(17) Uani 1 1 d . .
F8 F 0.96714(18) 0.0800(6) 0.4112(8) 0.077(2) Uani 1 1 d . .
F9 F 0.9495(2) 0.1183(7) 0.6446(8) 0.087(3) Uani 1 1 d . .
F10 F 0.89595(15) 0.0955(4) 0.3398(6) 0.0435(12) Uani 1 1 d . .
N1 N 0.83431(16) 0.1970(4) -0.1028(7) 0.0173(11) Uani 1 1 d . .
N2 N 0.89612(17) 0.2967(4) 0.0522(7) 0.0176(11) Uani 1 1 d . .
N3 N 0.86223(18) 0.4239(4) -0.1867(7) 0.0236(13) Uani 1 1 d . .
N4 N 0.79908(18) 0.2842(4) 0.1607(7) 0.0214(13) Uani 1 1 d . .
C1 C 0.8023(2) 0.1464(5) -0.1744(9) 0.0250(16) Uani 1 1 d . .
H1A H 0.777183 0.181279 -0.202142 0.030 Uiso 1 1 calc R U
C2 C 0.8062(3) 0.0405(5) -0.2086(10) 0.0281(17) Uani 1 1 d . .
H2A H 0.783707 0.007581 -0.259072 0.034 Uiso 1 1 calc R U
C3 C 0.8411(3) -0.0117(5) -0.1702(10) 0.0283(16) Uani 1 1 d . .
H3A H 0.842941 -0.081225 -0.191026 0.034 Uiso 1 1 calc R U
C4 C 0.8761(2) 0.0392(5) -0.0963(9) 0.0269(15) Uani 1 1 d . .
C5 C 0.9169(2) -0.0101(5) -0.0531(8) 0.0272(18) Uani 1 1 d . .
H5A H 0.920813 -0.078903 -0.075655 0.033 Uiso 1 1 calc R U
C6 C 0.9478(2) 0.0387(5) 0.0155(9) 0.0266(19) Uani 1 1 d . .
H6A H 0.972884 0.003564 0.042801 0.032 Uiso 1 1 calc R U
C7 C 0.9440(2) 0.1490(5) 0.0517(9) 0.0236(15) Uani 1 1 d . .
C8 C 0.9757(2) 0.2075(5) 0.1244(9) 0.0227(14) Uani 1 1 d . .
C9 C 0.9674(2) 0.3094(6) 0.1540(9) 0.0242(15) Uani 1 1 d . .
H9A H 0.988880 0.350406 0.196106 0.029 Uiso 1 1 calc R U
C10 C 0.9264(2) 0.3506(5) 0.1201(9) 0.0251(16) Uani 1 1 d . .
H10A H 0.920400 0.417931 0.146525 0.030 Uiso 1 1 calc R U
C11 C 0.9049(2) 0.1961(5) 0.0147(7) 0.0204(16) Uani 1 1 d . .
C12 C 0.8712(2) 0.1410(5) -0.0625(9) 0.0204(15) Uani 1 1 d . .
C13 C 1.0189(2) 0.1650(5) 0.1702(11) 0.0297(18) Uani 1 1 d . .
H13A H 1.023290 0.094763 0.165404 0.036 Uiso 1 1 calc R U
C14 C 0.8741(3) 0.3828(6) -0.3166(10) 0.0321(17) Uani 1 1 d . .
H14A H 0.869577 0.313040 -0.330060 0.038 Uiso 1 1 calc R U
C15 C 0.8925(3) 0.4368(6) -0.4323(11) 0.043(2) Uani 1 1 d . .
H15A H 0.899784 0.405439 -0.522465 0.051 Uiso 1 1 calc R U
C16 C 0.9000(3) 0.5448(7) -0.4081(12) 0.047(2) Uani 1 1 d . .
H16A H 0.913547 0.583952 -0.481763 0.056 Uiso 1 1 calc R U
C17 C 0.8871(3) 0.5893(6) -0.2754(12) 0.039(2) Uani 1 1 d . .
H17A H 0.891150 0.659054 -0.260848 0.046 Uiso 1 1 calc R U
C18 C 0.8680(2) 0.5308(6) -0.1629(10) 0.0304(17) Uani 1 1 d . .
C19 C 0.85388(18) 0.5644(4) -0.0156(16) 0.0320(15) Uani 1 1 d . .
C20 C 0.8564(3) 0.6634(5) 0.0427(14) 0.042(3) Uani 1 1 d . .
C21 C 0.8428(3) 0.6903(6) 0.1794(14) 0.044(3) Uani 1 1 d . .
H21A H 0.844387 0.757667 0.212479 0.053 Uiso 1 1 calc R U
C22 C 0.8262(3) 0.6133(8) 0.2697(12) 0.041(2) Uani 1 1 d . .
C23 C 0.8208(2) 0.5129(5) 0.2219(11) 0.0305(17) Uani 1 1 d . .
H23A H 0.808311 0.463926 0.284112 0.037 Uiso 1 1 calc R U
C24 C 0.83478(19) 0.4881(5) 0.0787(10) 0.0226(15) Uani 1 1 d . .
C25 C 0.8169(2) 0.2417(5) 0.2798(10) 0.0272(16) Uani 1 1 d . .
H25A H 0.847143 0.239003 0.285150 0.033 Uiso 1 1 calc R U
C26 C 0.7934(2) 0.2012(6) 0.3966(10) 0.0312(17) Uani 1 1 d . .
H26A H 0.807645 0.177356 0.481723 0.037 Uiso 1 1 calc R U
C27 C 0.7481(3) 0.1958(7) 0.3873(12) 0.040(2) Uani 1 1 d . .
H27A H 0.731753 0.161981 0.459951 0.049 Uiso 1 1 calc R U
C28 C 0.7276(3) 0.2445(6) 0.2611(11) 0.039(2) Uani 1 1 d . .
H28A H 0.697371 0.245508 0.252820 0.046 Uiso 1 1 calc R U
C29 C 0.7541(2) 0.2916(6) 0.1480(9) 0.0275(16) Uani 1 1 d . .
C30 C 0.7391(2) 0.3454(4) 0.0141(10) 0.026(2) Uani 1 1 d . .
C31 C 0.7706(2) 0.3823(5) -0.0803(9) 0.0241(15) Uani 1 1 d . .
C32 C 0.7600(3) 0.4363(6) -0.2060(10) 0.0343(18) Uani 1 1 d . .
H32A H 0.781360 0.457770 -0.272884 0.041 Uiso 1 1 calc R U
C33 C 0.7157(3) 0.4586(6) -0.2315(11) 0.041(2) Uani 1 1 d . .
C34 C 0.6832(3) 0.4271(6) -0.1432(12) 0.039(2) Uani 1 1 d . .
H34A H 0.654386 0.444457 -0.162077 0.047 Uiso 1 1 calc R U
C35 C 0.6953(2) 0.3656(5) -0.0192(16) 0.0358(17) Uani 1 1 d . .
C36 C 0.0081(3) 0.3209(8) 0.6946(13) 0.051(3) Uani 1 1 d . .
H36A H -0.019733 0.286537 0.675618 0.062 Uiso 1 1 calc R U

loop_
_atom_site_aniso_label
_atom_site_aniso_U_11
_atom_site_aniso_U_22
_atom_site_aniso_U_33
_atom_site_aniso_U_23
_atom_site_aniso_U_13
_atom_site_aniso_U_12
Ir1 0.01996(12) 0.01543(12) 0.02341(14) -0.00213(17) -0.00255(17) 0.00158(7)
P1 0.0274(7) 0.0415(9) 0.0292(12) 0.0127(13) 0.0012(11) -0.0015(7)
Cl1 0.0562(16) 0.079(2) 0.074(2) 0.0190(18) 0.0083(16) 0.0098(15)
Cl2 0.107(2) 0.0612(15) 0.0506(17) -0.0023(14) 0.0077(17) 0.0045(17)
Cl3 0.0535(14) 0.134(3) 0.0359(18) 0.0055(15) 0.0059(12) -0.0059(14)
O1 0.030(3) 0.037(3) 0.086(6) 0.003(4) -0.008(4) 0.003(3)
F1 0.066(4) 0.063(4) 0.058(4) -0.041(3) 0.002(3) 0.014(3)
F2 0.059(3) 0.026(2) 0.086(6) 0.001(3) -0.005(3) -0.005(2)
F3 0.059(3) 0.061(4) 0.057(4) 0.004(3) -0.031(3) 0.023(3)
F4 0.025(2) 0.066(3) 0.059(4) -0.023(3) 0.000(2) -0.003(2)
F5 0.074(3) 0.041(2) 0.060(5) 0.010(3) 0.017(4) -0.006(2)
F6 0.039(3) 0.066(3) 0.037(3) 0.013(3) 0.012(2) 0.002(2)
F7 0.060(3) 0.046(3) 0.075(5) 0.029(3) 0.000(3) 0.003(2)
F8 0.043(3) 0.120(6) 0.069(4) 0.051(4) 0.019(3) 0.049(3)
F9 0.070(4) 0.142(6) 0.049(4) 0.033(5) -0.026(4) -0.058(5)
F10 0.037(3) 0.062(3) 0.032(3) 0.002(3) -0.001(2) -0.004(2)
N1 0.021(3) 0.014(3) 0.017(3) 0.000(2) 0.000(2) -0.0047(19)
N2 0.020(2) 0.013(2) 0.019(3) -0.001(2) 0.005(2) -0.005(2)
N3 0.024(3) 0.021(3) 0.026(4) 0.002(3) -0.001(3) -0.004(2)
N4 0.022(3) 0.016(3) 0.027(3) -0.007(2) -0.001(3) 0.001(2)
C1 0.026(3) 0.030(4) 0.019(4) -0.001(3) -0.003(3) -0.001(3)
C2 0.033(4) 0.020(3) 0.032(4) -0.010(3) -0.001(3) -0.011(3)
C3 0.041(4) 0.012(3) 0.032(4) -0.001(3) 0.010(3) -0.003(3)
C4 0.035(4) 0.027(3) 0.019(4) 0.001(3) 0.007(3) 0.000(3)
C5 0.037(3) 0.013(3) 0.032(5) -0.006(3) 0.006(3) 0.004(3)
C6 0.031(3) 0.017(3) 0.032(6) 0.000(3) 0.005(3) 0.012(2)
C7 0.026(3) 0.030(4) 0.015(4) 0.004(3) 0.004(3) 0.003(3)
C8 0.024(3) 0.020(3) 0.024(4) 0.001(3) 0.002(3) -0.002(3)
C9 0.023(3) 0.028(3) 0.021(4) -0.003(3) 0.001(3) 0.004(3)
C10 0.028(4) 0.025(4) 0.021(4) -0.001(3) 0.002(3) -0.007(3)
C11 0.025(3) 0.016(3) 0.020(5) 0.000(3) 0.004(3) 0.007(2)
C12 0.020(3) 0.019(3) 0.022(4) 0.000(2) 0.005(3) 0.001(2)
C13 0.027(3) 0.023(3) 0.039(5) 0.001(3) -0.002(4) 0.010(3)
C14 0.040(4) 0.024(3) 0.033(5) 0.003(3) 0.003(4) 0.002(3)
C15 0.055(5) 0.034(4) 0.039(6) 0.006(4) 0.010(4) 0.005(4)
C16 0.047(5) 0.037(5) 0.057(7) 0.018(5) 0.000(5) -0.020(4)
C17 0.035(4) 0.025(4) 0.056(6) 0.006(4) -0.005(4) -0.010(3)
C18 0.025(3) 0.025(3) 0.041(5) 0.001(3) -0.007(3) -0.001(3)
C19 0.019(3) 0.024(3) 0.053(5) -0.003(6) -0.013(5) 0.006(2)
C20 0.030(4) 0.016(3) 0.079(8) 0.000(4) -0.013(4) -0.007(3)
C21 0.038(4) 0.021(4) 0.073(8) -0.024(5) 0.000(5) -0.007(3)
C22 0.037(4) 0.046(5) 0.039(6) -0.026(5) -0.007(4) 0.008(4)
C23 0.026(3) 0.019(3) 0.046(5) -0.008(3) -0.006(4) 0.004(3)
C24 0.020(3) 0.013(3) 0.035(4) -0.006(3) -0.012(3) 0.006(2)
C25 0.020(3) 0.024(3) 0.037(5) -0.001(3) 0.000(3) 0.004(3)
C26 0.027(4) 0.036(4) 0.031(5) 0.009(4) 0.002(3) 0.005(3)
C27 0.033(4) 0.046(5) 0.042(5) -0.001(4) 0.014(4) -0.002(4)
C28 0.030(4) 0.037(4) 0.049(6) 0.000(4) 0.012(4) -0.002(3)
C29 0.025(3) 0.028(4) 0.029(4) -0.004(3) -0.001(3) -0.001(3)
C30 0.022(3) 0.021(3) 0.036(7) -0.014(3) -0.004(3) 0.005(2)
C31 0.026(3) 0.013(3) 0.033(4) -0.006(3) -0.011(3) 0.007(3)
C32 0.040(4) 0.031(4) 0.033(5) -0.006(4) -0.008(4) 0.008(3)
C33 0.049(5) 0.029(4) 0.046(6) 0.000(4) -0.028(4) 0.002(4)
C34 0.034(4) 0.032(4) 0.052(6) -0.024(4) -0.018(4) 0.013(3)
C35 0.027(3) 0.043(4) 0.038(4) -0.015(6) -0.014(6) 0.006(3)
C36 0.045(5) 0.062(5) 0.047(6) -0.005(5) 0.009(5) -0.024(5)

loop_
_atom_type_symbol
_atom_type_description
_atom_type_scat_dispersion_real
_atom_type_scat_dispersion_imag
_atom_type_scat_source
C C 0.0033 0.0016 'International Tables Vol C Tables 4.2.6.8 and 6.1.1.4'
H H 0.0000 0.0000 'International Tables Vol C Tables 4.2.6.8 and 6.1.1.4'
N N 0.0061 0.0033 'International Tables Vol C Tables 4.2.6.8 and 6.1.1.4'
F F 0.0171 0.0103 'International Tables Vol C Tables 4.2.6.8 and 6.1.1.4'
P P 0.1023 0.0942 'International Tables Vol C Tables 4.2.6.8 and 6.1.1.4'
Cl Cl 0.1484 0.1585 'International Tables Vol C Tables 4.2.6.8 and 6.1.1.4'
Ir Ir -1.4442 7.9887 'International Tables Vol C Tables 4.2.6.8 and 6.1.1.4'
O O 0.0106 0.0060 'International Tables Vol C Tables 4.2.6.8 and 6.1.1.4'

loop_
_geom_angle_atom_site_label_1
_geom_angle_atom_site_label_2
_geom_angle_atom_site_label_3
_geom_angle
C24 Ir1 C31 86.9(2)
C24 Ir1 N3 81.4(3)
C31 Ir1 N3 95.2(3)
C24 Ir1 N4 94.1(3)
C31 Ir1 N4 80.7(3)
N3 Ir1 N4 174.1(2)
C24 Ir1 N1 175.9(2)
C31 Ir1 N1 97.0(2)
N3 Ir1 N1 99.5(2)
N4 Ir1 N1 85.3(2)
C24 Ir1 N2 98.1(2)
C31 Ir1 N2 174.7(2)
N3 Ir1 N2 87.5(2)
N4 Ir1 N2 96.9(2)
N1 Ir1 N2 78.0(2)
F7 P1 F9 88.6(4)
F7 P1 F6 90.0(3)
F9 P1 F6 92.6(4)
F7 P1 F8 90.9(4)
F9 P1 F8 88.0(4)
F6 P1 F8 178.9(4)
F7 P1 F10 91.7(3)
F9 P1 F10 178.8(4)
F6 P1 F10 88.6(3)
F8 P1 F10 90.8(4)
F7 P1 F5 179.2(4)
F9 P1 F5 90.9(4)
F6 P1 F5 89.4(3)
F8 P1 F5 89.7(3)
F10 P1 F5 88.8(3)
C1 N1 C12 117.1(6)
C1 N1 Ir1 128.0(4)
C12 N1 Ir1 114.3(4)
C10 N2 C11 119.0(6)
C10 N2 Ir1 127.1(5)
C11 N2 Ir1 113.9(4)
C14 N3 C18 119.5(6)
C14 N3 Ir1 125.4(5)
C18 N3 Ir1 115.0(5)
C25 N4 C29 120.5(7)
C25 N4 Ir1 125.2(5)
C29 N4 Ir1 114.2(5)
N1 C1 C2 121.3(7)
N1 C1 H1A 119.3
C2 C1 H1A 119.3
C3 C2 C1 121.1(7)
C3 C2 H2A 119.4
C1 C2 H2A 119.4
C2 C3 C4 119.5(6)
C2 C3 H3A 120.2
C4 C3 H3A 120.2
C12 C4 C3 118.0(7)
C12 C4 C5 117.8(7)
C3 C4 C5 124.2(6)
C6 C5 C4 122.3(6)
C6 C5 H5A 118.9
C4 C5 H5A 118.9
C5 C6 C7 121.7(6)
C5 C6 H6A 119.2
C7 C6 H6A 119.2
C11 C7 C8 118.0(6)
C11 C7 C6 116.5(6)
C8 C7 C6 125.4(6)
C9 C8 C7 119.1(6)
C9 C8 C13 118.1(6)
C7 C8 C13 122.8(6)
C8 C9 C10 119.8(7)
C8 C9 H9A 120.1
C10 C9 H9A 120.1
N2 C10 C9 121.8(6)
N2 C10 H10A 119.1
C9 C10 H10A 119.1
N2 C11 C7 122.1(6)
N2 C11 C12 116.9(5)
C7 C11 C12 121.0(6)
N1 C12 C4 122.9(6)
N1 C12 C11 116.4(5)
C4 C12 C11 120.7(6)
O1 C13 C8 122.4(6)
O1 C13 H13A 118.8
C8 C13 H13A 118.8
N3 C14 C15 124.0(7)
N3 C14 H14A 118.0
C15 C14 H14A 118.0
C14 C15 C16 117.2(9)
C14 C15 H15A 121.4
C16 C15 H15A 121.4
C17 C16 C15 119.6(8)
C17 C16 H16A 120.2
C15 C16 H16A 120.2
C16 C17 C18 120.6(7)
C16 C17 H17A 119.7
C18 C17 H17A 119.7
N3 C18 C17 119.0(8)
N3 C18 C19 113.2(7)
C17 C18 C19 127.7(7)
C20 C19 C24 116.7(11)
C20 C19 C18 126.9(9)
C24 C19 C18 116.3(6)
C21 C20 F2 117.0(7)
C21 C20 C19 124.5(9)
F2 C20 C19 118.4(10)
C20 C21 C22 116.9(8)
C20 C21 H21A 121.5
C22 C21 H21A 121.5
F1 C22 C21 118.7(8)
F1 C22 C23 117.6(10)
C21 C22 C23 123.5(10)
C24 C23 C22 117.8(8)
C24 C23 H23A 121.1
C22 C23 H23A 121.1
C23 C24 C19 120.4(7)
C23 C24 Ir1 125.6(6)
C19 C24 Ir1 114.0(6)
N4 C25 C26 123.7(6)
N4 C25 H25A 118.1
C26 C25 H25A 118.1
C25 C26 C27 119.9(8)
C25 C26 H26A 120.0
C27 C26 H26A 120.0
C26 C27 C28 117.4(8)
C26 C27 H27A 121.3
C28 C27 H27A 121.3
C29 C28 C27 119.5(7)
C29 C28 H28A 120.3
C27 C28 H28A 120.3
N4 C29 C28 118.5(7)
N4 C29 C30 114.5(7)
C28 C29 C30 127.0(7)
C31 C30 C35 118.7(8)
C31 C30 C29 116.7(6)
C35 C30 C29 124.6(8)
C32 C31 C30 121.2(7)
C32 C31 Ir1 124.9(6)
C30 C31 Ir1 113.8(5)
C31 C32 C33 118.0(9)
C31 C32 H32A 121.0
C33 C32 H32A 121.0
C34 C33 F3 116.2(8)
C34 C33 C32 124.1(9)
F3 C33 C32 119.7(9)
C33 C34 C35 116.2(7)
C33 C34 H34A 121.9
C35 C34 H34A 121.9
F4 C35 C34 117.2(6)
F4 C35 C30 121.3(10)
C34 C35 C30 121.5(10)
Cl2 C36 Cl3 112.7(6)
Cl2 C36 Cl1 110.8(7)
Cl3 C36 Cl1 109.0(5)
Cl2 C36 H36A 108.1
Cl3 C36 H36A 108.1
Cl1 C36 H36A 108.1

loop_
_geom_bond_atom_site_label_1
_geom_bond_atom_site_label_2
_geom_bond_distance
Ir1 C24 2.019(7)
Ir1 C31 2.045(6)
Ir1 N3 2.043(6)
Ir1 N4 2.047(6)
Ir1 N1 2.121(6)
Ir1 N2 2.142(5)
P1 F7 1.569(5)
P1 F9 1.580(7)
P1 F6 1.594(6)
P1 F8 1.598(6)
P1 F10 1.610(6)
P1 F5 1.621(5)
Cl1 C36 1.809(12)
Cl2 C36 1.683(11)
Cl3 C36 1.743(11)
O1 C13 1.209(10)
F1 C22 1.369(12)
F2 C20 1.354(11)
F3 C33 1.347(10)
F4 C35 1.379(13)
N1 C1 1.345(9)
N1 C12 1.395(8)
N2 C10 1.314(9)
N2 C11 1.384(8)
N3 C14 1.327(10)
N3 C18 1.425(9)
N4 C25 1.318(10)
N4 C29 1.389(9)
C1 C2 1.424(10)
C1 H1A 0.9300
C2 C3 1.316(11)
C2 H2A 0.9300
C3 C4 1.425(11)
C3 H3A 0.9300
C4 C12 1.375(9)
C4 C5 1.458(10)
C5 C6 1.296(10)
C5 H5A 0.9300
C6 C7 1.484(9)
C6 H6A 0.9300
C7 C11 1.390(9)
C7 C8 1.397(10)
C8 C9 1.382(10)
C8 C13 1.494(10)
C9 C10 1.403(10)
C9 H9A 0.9300
C10 H10A 0.9300
C11 C12 1.436(9)
C13 H13A 0.9300
C14 C15 1.372(12)
C14 H14A 0.9300
C15 C16 1.448(12)
C15 H15A 0.9300
C16 C17 1.376(15)
C16 H16A 0.9300
C17 C18 1.390(12)
C17 H17A 0.9300
C18 C19 1.451(16)
C19 C20 1.398(10)
C19 C24 1.430(13)
C20 C21 1.335(16)
C21 C22 1.386(17)
C21 H21A 0.9300
C22 C23 1.391(12)
C23 C24 1.385(13)
C23 H23A 0.9300
C25 C26 1.373(11)
C25 H25A 0.9300
C26 C27 1.395(11)
C26 H26A 0.9300
C27 C28 1.438(13)
C27 H27A 0.9300
C28 C29 1.435(11)
C28 H28A 0.9300
C29 C30 1.460(11)
C30 C31 1.370(11)
C30 C35 1.401(9)
C31 C32 1.364(11)
C32 C33 1.408(11)
C32 H32A 0.9300
C33 C34 1.335(14)
C34 C35 1.415(16)
C34 H34A 0.9300
C36 H36A 0.9800
